data_2230177
loop_
_publ_author_name
'Tang, Jun-Mei'
'Feng, Zhi-Qiang'
'Cheng, Wei'

_publ_section_title
;
 Bis(4-amino-2-chlorophenyl) disulfide
;
_journal_coeditor_code XU5174
_journal_issue 5
_journal_name_full 'Acta Crystallographica Section E'
_journal_page_first o1197
_journal_paper_doi 10.1107/S1600536811014425
_journal_volume 67
_journal_year 2011
_chemical_formula_iupac 'C12 H10 Cl2 N2 S2'
_chemical_formula_moiety 'C12 H10 Cl2 N2 S2'
_chemical_formula_sum 'C12 H10 Cl2 N2 S2'
_chemical_formula_weight 317.24
_chemical_name_common
;
Bis(4-amino-2-chlorophenyl) disulfide
;
_chemical_name_systematic
;
4-[(4-amino-2-chlorophenyl)disulfanyl]-3-chloroaniline
;
_space_group_IT_number 9
_symmetry_cell_setting monoclinic
_symmetry_space_group_name_Hall 'C -2yc'
_symmetry_space_group_name_H-M 'C 1 c 1'
_atom_sites_solution_hydrogens geom
_atom_sites_solution_primary direct
_atom_sites_solution_secondary difmap
_audit_creation_method SHELXL-97
_cell_angle_alpha 90.00
_cell_angle_beta 95.09(3)
_cell_angle_gamma 90.00
_cell_formula_units_Z 4
_cell_length_a 6.6360(13)
_cell_length_b 14.907(3)
_cell_length_c 13.588(3)
_cell_measurement_reflns_used 25
_cell_measurement_temperature 296(2)
_cell_measurement_theta_max 14
_cell_measurement_theta_min 10
_cell_volume 1338.9(5)
_computing_cell_refinement 'CAD-4 Software (Enraf--Nonius, 1985)'
_computing_data_collection 'CAD-4 Software (Enraf--Nonius, 1985)'
_computing_data_reduction 'XCAD4 (Harms & Wocadlo, 1995)'
_computing_molecular_graphics 'SHELXTL (Sheldrick, 2008)'
_computing_publication_material 'SHELXTL (Sheldrick, 2008)'
_computing_structure_refinement 'SHELXTL (Sheldrick, 2008)'
_computing_structure_solution 'SHELXTL (Sheldrick, 2008)'
_diffrn_ambient_temperature 296(2)
_diffrn_measured_fraction_theta_full 1.000
_diffrn_measured_fraction_theta_max 1.000
_diffrn_measurement_device_type 'Enraf--Nonius CAD-4'
_diffrn_measurement_method \w/2\q
_diffrn_radiation_monochromator graphite
_diffrn_radiation_source 'fine-focus sealed tube'
_diffrn_radiation_type MoK\a
_diffrn_radiation_wavelength 0.71073
_diffrn_reflns_av_R_equivalents 0.0258
_diffrn_reflns_av_sigmaI/netI 0.0288
_diffrn_reflns_limit_h_max 7
_diffrn_reflns_limit_h_min 0
_diffrn_reflns_limit_k_max 17
_diffrn_reflns_limit_k_min -17
_diffrn_reflns_limit_l_max 16
_diffrn_reflns_limit_l_min -16
_diffrn_reflns_number 2606
_diffrn_reflns_theta_full 25.38
_diffrn_reflns_theta_max 25.38
_diffrn_reflns_theta_min 2.73
_diffrn_standards_decay_% 1
_diffrn_standards_interval_count 200
_diffrn_standards_number 3
_exptl_absorpt_coefficient_mu 0.778
_exptl_absorpt_correction_T_max 0.940
_exptl_absorpt_correction_T_min 0.800
_exptl_absorpt_correction_type psi-scan
_exptl_absorpt_process_details '(North <i>et al.</i>, 1968)'
_exptl_crystal_colour yellow
_exptl_crystal_density_diffrn 1.574
_exptl_crystal_density_method 'not measured'
_exptl_crystal_description block
_exptl_crystal_F_000 648
_exptl_crystal_size_max 0.30
_exptl_crystal_size_mid 0.20
_exptl_crystal_size_min 0.10
_refine_diff_density_max 0.191
_refine_diff_density_min -0.222
_refine_ls_abs_structure_details 'Flack (1983), 110 Friedel parirs'
_refine_ls_abs_structure_Flack 0.09(11)
_refine_ls_extinction_method none
_refine_ls_goodness_of_fit_ref 1.001
_refine_ls_hydrogen_treatment constr
_refine_ls_matrix_type full
_refine_ls_number_parameters 163
_refine_ls_number_reflns 1331
_refine_ls_number_restraints 2
_refine_ls_restrained_S_all 1.000
_refine_ls_R_factor_all 0.0354
_refine_ls_R_factor_gt 0.0312
_refine_ls_shift/su_max 0.000
_refine_ls_shift/su_mean 0.000
_refine_ls_structure_factor_coef Fsqd
_refine_ls_weighting_details 'calc w=1/[\s^2^(Fo^2^)+(0.0660P)^2^] where P=(Fo^2^+2Fc^2^)/3'
_refine_ls_weighting_scheme calc
_refine_ls_wR_factor_gt 0.0849
_refine_ls_wR_factor_ref 0.0880
_reflns_number_gt 1221
_reflns_number_total 1331
_reflns_threshold_expression I>2\s(I)
_cod_data_source_file xu5174.cif
_cod_data_source_block I
_cod_original_sg_symbol_H-M 'C c'
_cod_database_code 2230177
_cod_database_fobs_code 2230177

loop_
_symmetry_equiv_pos_as_xyz
'x, y, z'
'x, -y, z+1/2'
'x+1/2, y+1/2, z'
'x+1/2, -y+1/2, z+1/2'

loop_
_atom_site_type_symbol
_atom_site_label
_atom_site_fract_x
_atom_site_fract_y
_atom_site_fract_z
_atom_site_U_iso_or_equiv
_atom_site_adp_type
_atom_site_calc_flag
_atom_site_refinement_flags
_atom_site_occupancy
_atom_site_disorder_assembly
_atom_site_disorder_group
S S1 0.28662(15) 0.23231(7) 0.80302(8) 0.0442(3) Uani d . 1 . .
Cl Cl1 -0.1503(2) 0.18083(8) 0.87818(12) 0.0609(4) Uani d . 1 . .
N N1 -0.3017(9) 0.5116(3) 0.9000(3) 0.0681(14) Uani d . 1 . .
H H1A -0.2710 0.5674 0.8950 0.082 Uiso d R 1 . .
H H1B -0.4135 0.4965 0.9229 0.082 Uiso d R 1 . .
C C1 -0.0811(7) 0.2917(3) 0.8603(3) 0.0380(9) Uani d . 1 . .
Cl Cl2 -0.2000(2) 0.26890(7) 0.57856(11) 0.0586(4) Uani d . 1 . .
S S2 0.26156(17) 0.21357(8) 0.65170(9) 0.0441(3) Uani d . 1 . .
N N2 -0.3804(7) -0.0596(3) 0.5629(3) 0.0525(10) Uani d . 1 . .
H H2A -0.3514 -0.1157 0.5684 0.063 Uiso d R 1 . .
H H2B -0.5012 -0.0431 0.5426 0.063 Uiso d R 1 . .
C C2 -0.2194(8) 0.3561(3) 0.8835(3) 0.0431(10) Uani d . 1 . .
H H2C -0.3415 0.3397 0.9070 0.052 Uiso calc R 1 . .
C C3 -0.1716(8) 0.4459(3) 0.8708(3) 0.0453(11) Uani d . 1 . .
C C4 0.0098(8) 0.4693(3) 0.8332(3) 0.0455(11) Uani d . 1 . .
H H4A 0.0401 0.5292 0.8226 0.055 Uiso calc R 1 . .
C C5 0.1417(8) 0.4043(3) 0.8121(3) 0.0425(10) Uani d . 1 . .
H H5A 0.2634 0.4208 0.7881 0.051 Uiso calc R 1 . .
C C6 0.1012(6) 0.3126(3) 0.8252(3) 0.0358(9) Uani d . 1 . .
C C7 0.0675(7) 0.1343(3) 0.6287(3) 0.0364(9) Uani d . 1 . .
C C8 0.1075(7) 0.0430(3) 0.6402(3) 0.0418(10) Uani d . 1 . .
H H8A 0.2376 0.0250 0.6627 0.050 Uiso calc R 1 . .
C C9 -0.0379(8) -0.0212(3) 0.6193(3) 0.0464(11) Uani d . 1 . .
H H9A -0.0047 -0.0815 0.6277 0.056 Uiso calc R 1 . .
C C10 -0.2349(7) 0.0029(3) 0.5857(3) 0.0379(10) Uani d . 1 . .
C C11 -0.2776(7) 0.0940(3) 0.5730(3) 0.0371(9) Uani d . 1 . .
H H11A -0.4068 0.1122 0.5490 0.044 Uiso calc R 1 . .
C C12 -0.1295(7) 0.1569(3) 0.5957(3) 0.0377(10) Uani d . 1 . .

loop_
_atom_site_aniso_label
_atom_site_aniso_U_11
_atom_site_aniso_U_22
_atom_site_aniso_U_33
_atom_site_aniso_U_12
_atom_site_aniso_U_13
_atom_site_aniso_U_23
S1 0.0341(6) 0.0425(6) 0.0543(6) 0.0054(5) -0.0052(5) -0.0064(5)
Cl1 0.0460(6) 0.0332(5) 0.1040(10) -0.0052(5) 0.0090(6) 0.0041(6)
N1 0.088(4) 0.049(2) 0.071(3) 0.026(3) 0.027(3) 0.007(2)
C1 0.036(2) 0.031(2) 0.046(2) 0.0004(18) -0.0038(19) -0.0030(17)
Cl2 0.0485(7) 0.0276(5) 0.0974(10) 0.0017(5) -0.0065(6) 0.0012(6)
S2 0.0369(6) 0.0427(6) 0.0538(6) -0.0042(5) 0.0115(5) -0.0047(5)
N2 0.057(2) 0.0300(19) 0.069(3) -0.0092(18) -0.001(2) 0.0023(18)
C2 0.038(2) 0.044(2) 0.048(2) 0.003(2) 0.0039(19) 0.003(2)
C3 0.060(3) 0.039(2) 0.036(2) 0.011(2) 0.000(2) 0.0018(19)
C4 0.065(3) 0.030(2) 0.042(2) 0.002(2) 0.003(2) 0.0003(18)
C5 0.046(3) 0.041(2) 0.040(2) -0.007(2) 0.003(2) 0.0019(18)
C6 0.030(2) 0.033(2) 0.043(2) 0.0057(17) -0.0024(17) -0.0062(16)
C7 0.037(2) 0.035(2) 0.038(2) 0.0007(18) 0.0072(17) -0.0044(17)
C8 0.036(2) 0.044(2) 0.047(2) 0.012(2) 0.0091(19) 0.0015(19)
C9 0.060(3) 0.028(2) 0.051(3) 0.005(2) 0.006(2) -0.0003(17)
C10 0.043(3) 0.036(2) 0.034(2) -0.0029(18) 0.005(2) -0.0024(17)
C11 0.035(2) 0.034(2) 0.042(2) -0.0049(17) 0.0024(18) -0.0014(17)
C12 0.048(3) 0.0219(19) 0.043(2) 0.0055(19) 0.0043(19) -0.0025(16)

loop_
_atom_type_symbol
_atom_type_description
_atom_type_scat_dispersion_real
_atom_type_scat_dispersion_imag
_atom_type_scat_source
C C 0.0033 0.0016 'International Tables Vol C Tables 4.2.6.8 and 6.1.1.4'
H H 0.0000 0.0000 'International Tables Vol C Tables 4.2.6.8 and 6.1.1.4'
N N 0.0061 0.0033 'International Tables Vol C Tables 4.2.6.8 and 6.1.1.4'
S S 0.1246 0.1234 'International Tables Vol C Tables 4.2.6.8 and 6.1.1.4'
Cl Cl 0.1484 0.1585 'International Tables Vol C Tables 4.2.6.8 and 6.1.1.4'

loop_
_geom_angle_atom_site_label_1
_geom_angle_atom_site_label_2
_geom_angle_atom_site_label_3
_geom_angle_site_symmetry_1
_geom_angle_site_symmetry_3
_geom_angle
_geom_angle_publ_flag
C6 S1 S2 . . 105.43(14) ?
C3 N1 H1A . . 120.2 ?
C3 N1 H1B . . 119.8 ?
H1A N1 H1B . . 120.0 ?
C6 C1 C2 . . 122.9(4) ?
C6 C1 Cl1 . . 121.0(3) ?
C2 C1 Cl1 . . 116.1(4) ?
C7 S2 S1 . . 105.13(15) ?
C10 N2 H2A . . 119.9 ?
C10 N2 H2B . . 120.1 ?
H2A N2 H2B . . 120.0 ?
C1 C2 C3 . . 118.5(5) ?
C1 C2 H2C . . 120.8 ?
C3 C2 H2C . . 120.8 ?
N1 C3 C2 . . 119.4(5) ?
N1 C3 C4 . . 120.6(4) ?
C2 C3 C4 . . 120.0(4) ?
C5 C4 C3 . . 119.7(4) ?
C5 C4 H4A . . 120.2 ?
C3 C4 H4A . . 120.2 ?
C4 C5 C6 . . 122.3(5) ?
C4 C5 H5A . . 118.9 ?
C6 C5 H5A . . 118.9 ?
C1 C6 C5 . . 116.6(4) ?
C1 C6 S1 . . 123.7(3) ?
C5 C6 S1 . . 119.6(4) ?
C12 C7 C8 . . 116.0(4) ?
C12 C7 S2 . . 123.4(3) ?
C8 C7 S2 . . 120.5(4) ?
C9 C8 C7 . . 122.4(4) ?
C9 C8 H8A . . 118.8 ?
C7 C8 H8A . . 118.8 ?
C8 C9 C10 . . 120.7(4) ?
C8 C9 H9A . . 119.7 ?
C10 C9 H9A . . 119.7 ?
N2 C10 C9 . . 121.7(4) ?
N2 C10 C11 . . 120.5(4) ?
C9 C10 C11 . . 117.8(4) ?
C12 C11 C10 . . 120.2(4) ?
C12 C11 H11A . . 119.9 ?
C10 C11 H11A . . 119.9 ?
C11 C12 C7 . . 122.9(4) ?
C11 C12 Cl2 . . 116.4(4) ?
C7 C12 Cl2 . . 120.7(3) ?

loop_
_geom_bond_atom_site_label_1
_geom_bond_atom_site_label_2
_geom_bond_site_symmetry_2
_geom_bond_distance
_geom_bond_publ_flag
S1 C6 . 1.762(4) ?
S1 S2 . 2.0671(16) ?
Cl1 C1 . 1.738(4) ?
N1 C3 . 1.387(6) ?
N1 H1A . 0.8601 ?
N1 H1B . 0.8599 ?
C1 C6 . 1.375(7) ?
C1 C2 . 1.384(6) ?
Cl2 C12 . 1.744(4) ?
S2 C7 . 1.755(4) ?
N2 C10 . 1.357(6) ?
N2 H2A . 0.8599 ?
N2 H2B . 0.8600 ?
C2 C3 . 1.390(6) ?
C2 H2C . 0.9300 ?
C3 C4 . 1.393(7) ?
C4 C5 . 1.354(7) ?
C4 H4A . 0.9300 ?
C5 C6 . 1.407(6) ?
C5 H5A . 0.9300 ?
C7 C12 . 1.385(7) ?
C7 C8 . 1.393(6) ?
C8 C9 . 1.371(7) ?
C8 H8A . 0.9300 ?
C9 C10 . 1.393(7) ?
C9 H9A . 0.9300 ?
C10 C11 . 1.396(6) ?
C11 C12 . 1.374(7) ?
C11 H11A . 0.9300 ?

loop_
_geom_hbond_atom_site_label_D
_geom_hbond_atom_site_label_H
_geom_hbond_atom_site_label_A
_geom_hbond_site_symmetry_A
_geom_hbond_distance_DH
_geom_hbond_distance_HA
_geom_hbond_distance_DA
_geom_hbond_angle_DHA
N1 H1A S1 3_455 0.86 2.80 3.611(5) 158
N2 H2A S2 3_445 0.86 2.86 3.684(5) 162

loop_
_geom_torsion_atom_site_label_1
_geom_torsion_atom_site_label_2
_geom_torsion_atom_site_label_3
_geom_torsion_atom_site_label_4
_geom_torsion_site_symmetry_1
_geom_torsion_site_symmetry_2
_geom_torsion_site_symmetry_3
_geom_torsion_site_symmetry_4
_geom_torsion
_geom_torsion_publ_flag
C6 S1 S2 C7 . . . . -84.2(2) ?
C6 C1 C2 C3 . . . . -0.1(7) ?
Cl1 C1 C2 C3 . . . . 179.9(4) ?
C1 C2 C3 N1 . . . . -175.6(4) ?
C1 C2 C3 C4 . . . . 1.6(7) ?
N1 C3 C4 C5 . . . . 175.0(4) ?
C2 C3 C4 C5 . . . . -2.1(7) ?
C3 C4 C5 C6 . . . . 1.1(6) ?
C2 C1 C6 C5 . . . . -0.8(6) ?
Cl1 C1 C6 C5 . . . . 179.2(3) ?
C2 C1 C6 S1 . . . . 175.6(3) ?
Cl1 C1 C6 S1 . . . . -4.4(5) ?
C4 C5 C6 C1 . . . . 0.3(6) ?
C4 C5 C6 S1 . . . . -176.3(3) ?
S2 S1 C6 C1 . . . . 102.4(3) ?
S2 S1 C6 C5 . . . . -81.3(3) ?
S1 S2 C7 C12 . . . . 99.7(4) ?
S1 S2 C7 C8 . . . . -82.5(3) ?
C12 C7 C8 C9 . . . . 0.6(6) ?
S2 C7 C8 C9 . . . . -177.4(3) ?
C7 C8 C9 C10 . . . . -0.2(6) ?
C8 C9 C10 N2 . . . . 178.8(4) ?
C8 C9 C10 C11 . . . . 0.8(6) ?
N2 C10 C11 C12 . . . . -179.7(4) ?
C9 C10 C11 C12 . . . . -1.7(6) ?
C10 C11 C12 C7 . . . . 2.1(6) ?
C10 C11 C12 Cl2 . . . . -179.2(3) ?
C8 C7 C12 C11 . . . . -1.5(6) ?
S2 C7 C12 C11 . . . . 176.4(3) ?
C8 C7 C12 Cl2 . . . . 179.8(3) ?
S2 C7 C12 Cl2 . . . . -2.2(5) ?

loop_
_cod_related_entry_id
_cod_related_entry_database
_cod_related_entry_code
1 ChemSpider 9733509
